data_9004968
loop_
_publ_author_name
'Sokolova, E.'
'Hawthorne, F. C.'
'Khomyakov, A. P.'

_publ_section_title
;
 Polyphite and sobolevite: Revision of their crystal structures
;
_journal_name_full 'The Canadian Mineralogist'
_journal_page_first 1527
_journal_page_last 1544
_journal_paper_doi 10.2113/gscanmin.43.5.1527
_journal_volume 43
_journal_year 2005
_chemical_compound_source 'Khibina-Lovozero alkaline complex, Kola peninsula, Russia'
_chemical_formula_sum 'Ca1.63 F3 Fe0.1 Mg0.41 Mn1.02 Na13.62 Nb0.51 O33 P4 Si4 Sr0.03 Ti2.42 Zr0.09'
_chemical_name_mineral Sobolevite
_space_group_IT_number 7
_symmetry_space_group_name_Hall 'P -2yc'
_symmetry_space_group_name_H-M 'P 1 c 1'
_cell_angle_alpha 90
_cell_angle_beta 93.156
_cell_angle_gamma 90
_cell_formula_units_Z 2
_cell_length_a 7.0755
_cell_length_b 5.4106
_cell_length_c 40.623
_cell_volume 1552.799
_database_code_amcsd 0006066
_exptl_crystal_density_diffrn 3.091
_cod_original_cell_volume 1552.800
_cod_original_formula_sum 'Na13.62 Ca1.63 Sr.03 Mn1.02 Ti2.42 Nb.51 Fe.1 Zr.09 Mg.41 P4 Si4 O33 F3'
_cod_database_code 9004968

loop_
_space_group_symop_operation_xyz
x,y,z
x,-y,1/2+z

loop_
_atom_site_aniso_label
_atom_site_aniso_U_11
_atom_site_aniso_U_22
_atom_site_aniso_U_33
_atom_site_aniso_U_12
_atom_site_aniso_U_13
_atom_site_aniso_U_23
Na1 0.01110 0.01400 0.01460 -0.00240 -0.00190 0.00470
Na2 0.02910 0.04400 0.03320 0.00990 0.00240 -0.01540
Na3 0.02050 0.04400 0.02150 -0.00330 0.00570 0.01980
Na4 0.01070 0.01560 0.04040 0.00040 0.00850 -0.00040
Na5 0.01830 0.02720 0.01180 -0.00070 -0.00240 0.00400
Na6 0.01340 0.03250 0.01120 -0.00380 0.00220 0.00370
Na7 0.01480 0.04800 0.05000 -0.00290 0.00070 -0.01770
Na8 0.01280 0.01670 0.01640 -0.00230 -0.00380 -0.00130
Na9 0.01610 0.01710 0.02430 0.00080 0.00500 0.00350
Na10 0.03450 0.02210 0.01550 -0.00080 0.00540 0.00500
Na11 0.01610 0.02590 0.01970 -0.00060 0.00320 0.00340
Na12 0.02950 0.01200 0.02080 0.00760 0.01110 0.00970
NaA1 0.01610 0.02680 0.00000 -0.00190 -0.00280 -0.00130
CaA1 0.01610 0.02680 0.00000 -0.00190 -0.00280 -0.00130
SrA1 0.01610 0.02680 0.00000 -0.00190 -0.00280 -0.00130
NaA2 0.01330 0.01680 0.01690 -0.00100 0.00800 -0.00280
MnA2 0.01330 0.01680 0.01690 -0.00100 0.00800 -0.00280
CaA2 0.01330 0.01680 0.01690 -0.00100 0.00800 -0.00280
NaA3 0.02470 0.02330 0.01580 -0.00240 -0.00450 -0.00140
CaA3 0.02470 0.02330 0.01580 -0.00240 -0.00450 -0.00140
MnA3 0.02470 0.02330 0.01580 -0.00240 -0.00450 -0.00140
TiM1 0.00790 0.00640 0.01270 -0.00320 0.00020 -0.00230
NbM1 0.00790 0.00640 0.01270 -0.00320 0.00020 -0.00230
Fe3+M1 0.00790 0.00640 0.01270 -0.00320 0.00020 -0.00230
ZrM1 0.00790 0.00640 0.01270 -0.00320 0.00020 -0.00230
MgM1 0.00790 0.00640 0.01270 -0.00320 0.00020 -0.00230
TiM2 0.00610 0.00380 0.00560 0.00340 0.00130 0.00110
NbM2 0.00610 0.00380 0.00560 0.00340 0.00130 0.00110
Fe3+M2 0.00610 0.00380 0.00560 0.00340 0.00130 0.00110
MgM2 0.00610 0.00380 0.00560 0.00340 0.00130 0.00110
TiM3 0.01500 0.01670 0.00780 0.00300 0.00130 0.00190
MnM3 0.01500 0.01670 0.00780 0.00300 0.00130 0.00190
MgM3 0.01500 0.01670 0.00780 0.00300 0.00130 0.00190
NbM3 0.01500 0.01670 0.00780 0.00300 0.00130 0.00190
ZrM3 0.01500 0.01670 0.00780 0.00300 0.00130 0.00190
TiM4 0.00830 0.02380 0.01260 0.00400 0.00040 0.00050
MnM4 0.00830 0.02380 0.01260 0.00400 0.00040 0.00050
MgM4 0.00830 0.02380 0.01260 0.00400 0.00040 0.00050
NbM4 0.00830 0.02380 0.01260 0.00400 0.00040 0.00050
Ca 0.01120 0.01580 0.02340 -0.00130 0.00500 -0.00340
P1 0.01620 0.01900 0.00750 -0.00050 0.00540 0.00170
P2 0.00710 0.01520 0.01480 0.00060 -0.00200 -0.00120
P3 0.01520 0.02160 0.01930 -0.00470 0.00650 -0.00070
P4 0.01140 0.01100 0.00470 0.00470 -0.00420 0.00180
Si1 0.00620 0.00640 0.01330 0.00170 -0.00370 0.00290
Si2 0.00290 0.01290 0.01120 0.00450 -0.00150 -0.00130
Si3 0.01690 0.00910 0.01020 -0.00420 0.00330 0.00240
Si4 0.01290 0.01480 0.00900 -0.00330 0.00490 -0.00240
O1 0.03400 0.01800 0.02400 0.00100 0.00100 -0.00410
O2 0.01100 0.02500 0.00000 0.00240 0.00100 -0.00430
F2_1 0.01100 0.02500 0.00000 0.00240 0.00100 -0.00430
O3 0.02300 0.01100 0.02000 0.00420 -0.00290 -0.01100
O4 0.04100 0.00700 0.05800 0.00300 0.01100 -0.01000
O5 0.01200 0.03800 0.00000 -0.00770 -0.00420 0.01480
O6 0.02800 0.02400 0.01500 -0.01400 -0.00680 -0.00070
O7 0.03800 0.01600 0.02200 -0.01400 0.00100 -0.00820
O8 0.01100 0.03100 0.03700 -0.01090 -0.00900 0.00100
O9 0.03600 0.03800 0.00940 0.02500 0.00120 0.01300
O10 0.01800 0.03500 0.00900 -0.00600 0.00070 -0.00100
O11 0.03100 0.01200 0.00260 -0.00160 0.00470 -0.00180
O12 0.00570 0.03500 0.01700 0.00160 -0.00110 0.00700
O13 0.01090 0.02200 0.01200 0.00690 0.00850 -0.00660
O14 0.00150 0.02200 0.00990 0.00480 -0.00150 0.00500
O16 0.02000 0.02500 0.01000 -0.00310 -0.00390 0.00190
O17 0.03200 0.03600 0.01800 0.00300 0.00900 -0.00500
O18 0.01400 0.03500 0.01200 -0.00100 -0.00240 0.01100
O19 0.03600 0.03500 0.01300 0.00900 0.01430 -0.00400
O20 0.03900 0.01700 0.02800 -0.00500 0.00500 -0.00600
O21 0.02900 0.03500 0.03900 -0.03300 0.01100 -0.01600
O22 0.03300 0.06800 0.04000 0.03500 0.00900 0.00500
O23 0.01700 0.01600 0.02400 -0.00180 0.00000 -0.00160
F23 0.01700 0.01600 0.02400 -0.00180 0.00000 -0.00160
O24 0.02100 0.02200 0.01300 0.01170 0.00530 0.00920
O25 0.02400 0.01220 0.00940 -0.00820 0.00750 0.00240
O26 0.03700 0.03000 0.04200 0.00800 0.00300 -0.00400
O27 0.02900 0.01700 0.01300 -0.00730 -0.00820 0.00690
O28 0.04400 0.02800 0.01900 0.00200 -0.01200 0.00500
O29 0.02100 0.02200 0.05000 0.01800 0.01200 0.01200
O30 0.02200 0.02000 0.02700 -0.00230 0.01700 0.00350
O31 0.00510 0.03700 0.02300 -0.00430 -0.00130 0.00400
O32 0.02700 0.02700 0.02200 0.00200 0.00800 -0.00400
O33 0.02400 0.01600 0.00370 -0.00700 0.00180 0.00230
O34 0.02000 0.01100 0.02800 0.00490 -0.00340 0.01010
F1 0.03400 0.01500 0.03800 -0.00140 0.01300 0.00200
F2_2 0.01290 0.01160 0.01730 0.00020 -0.00060 0.00020

loop_
_atom_site_label
_atom_site_fract_x
_atom_site_fract_y
_atom_site_fract_z
_atom_site_occupancy
_atom_site_U_iso_or_equiv
Na1 -0.11120 0.35690 -0.21275 1.00000 0.01330
Na2 0.41070 0.30900 -0.07527 1.00000 0.03530
Na3 -0.14080 0.19520 0.20108 1.00000 0.02840
Na4 0.02270 0.51500 0.06698 1.00000 0.02200
Na5 0.68130 0.86430 -0.08480 1.00000 0.01920
Na6 0.32560 0.17640 0.19063 1.00000 0.01900
Na7 0.59090 0.64720 0.21383 1.00000 0.03760
Na8 0.82010 0.65440 0.14646 1.00000 0.01540
Na9 -0.06130 0.33180 -0.06369 1.00000 0.01900
Na10 0.45270 0.84610 -0.01722 1.00000 0.02390
Na11 0.38340 0.86410 -0.15845 1.00000 0.02050
Na12 0.25750 0.00060 0.06354 1.00000 0.02040
NaA1 0.37200 0.36200 -0.20778 0.77000 0.01440
CaA1 0.37200 0.36200 -0.20778 0.20000 0.01440
SrA1 0.37200 0.36200 -0.20778 0.03000 0.01440
NaA2 0.13320 -0.18060 -0.23131 0.39000 0.01540
MnA2 0.13320 -0.18060 -0.23131 0.28000 0.01540
CaA2 0.13320 -0.18060 -0.23131 0.16000 0.01540
NaA3 0.14030 0.32930 -0.14189 0.46000 0.02150
CaA3 0.14030 0.32930 -0.14189 0.27000 0.02150
MnA3 0.14030 0.32930 -0.14189 0.27000 0.02150
TiM1 0.30679 0.65537 0.14054 0.75000 0.00900
NbM1 0.30679 0.65537 0.14054 0.13500 0.00900
Fe3+M1 0.30679 0.65537 0.14054 0.05000 0.00900
ZrM1 0.30679 0.65537 0.14054 0.04500 0.00900
MgM1 0.30679 0.65537 0.14054 0.02000 0.00900
TiM2 -0.03714 0.84831 -0.01221 0.80000 0.00510
NbM2 -0.03714 0.84831 -0.01221 0.13000 0.00510
Fe3+M2 -0.03714 0.84831 -0.01221 0.05000 0.00510
MgM2 -0.03714 0.84831 -0.01221 0.02000 0.00510
TiM3 0.52398 0.52290 0.06679 0.40000 0.01310
MnM3 0.52398 0.52290 0.06679 0.24500 0.01310
MgM3 0.52398 0.52290 0.06679 0.21000 0.01310
NbM3 0.52398 0.52290 0.06679 0.10000 0.01310
ZrM3 0.52398 0.52290 0.06679 0.04500 0.01310
TiM4 -0.25318 0.98260 0.06153 0.47000 0.01490
MnM4 -0.25318 0.98260 0.06153 0.22500 0.01490
MgM4 -0.25318 0.98260 0.06153 0.16000 0.01490
NbM4 -0.25318 0.98260 0.06153 0.14500 0.01490
Ca -0.10012 -0.14020 -0.16378 1.00000 0.01670
P1 0.10530 0.70260 0.21542 1.00000 0.01400
P2 0.16610 0.80180 -0.08850 1.00000 0.01250
P3 -0.38340 0.11100 0.26344 1.00000 0.01850
P4 0.65560 0.38760 -0.13664 1.00000 0.00920
Si1 0.01500 0.14770 0.12600 1.00000 0.00880
Si2 -0.31330 0.34260 -0.00553 1.00000 0.00910
Si3 0.58460 0.16240 0.13313 1.00000 0.01200
Si4 0.25740 0.36070 0.00121 1.00000 0.01210
O1 0.34150 0.65530 0.09629 1.00000 0.02520
O2 0.52620 0.81840 0.03928 0.50000 0.01210
F2_1 0.52620 0.81840 0.03928 0.50000 0.01210
O3 0.51600 0.40780 0.15191 1.00000 0.01790
O4 0.15912 0.52131 -0.09211 1.00000 0.03510
O5 0.68090 0.29610 -0.09997 1.00000 0.01650
O6 0.49480 0.92190 0.14830 1.00000 0.02250
O7 0.66240 0.66980 -0.13496 1.00000 0.02560
O8 0.46220 0.30990 -0.15261 1.00000 0.02670
O9 0.11370 0.90770 0.14060 1.00000 0.02770
O10 0.36250 0.88320 -0.07250 1.00000 0.02080
O11 0.71120 0.32190 0.03483 1.00000 0.01520
O12 0.56420 0.17730 0.09333 1.00000 0.01940
O13 -0.03060 0.12850 0.08699 1.00000 0.01470
O14 0.00250 0.87180 -0.06568 1.00000 0.01110
O15 0.45830 0.34250 -0.01683 1.00000 0.01710
O16 -0.18870 0.14410 0.14434 1.00000 0.01850
O17 0.14390 0.56650 0.24806 1.00000 0.02850
O18 0.13280 0.92890 -0.12219 1.00000 0.02040
O19 -0.54780 0.21600 0.28499 1.00000 0.02740
O20 0.14130 0.12230 -0.01050 1.00000 0.02770
O21 0.11630 0.40170 0.13761 1.00000 0.03400
O22 0.81120 0.29930 -0.15579 1.00000 0.04700
O23 0.74830 0.67890 0.08908 0.50000 0.01910
F23 0.74830 0.67890 0.08908 0.50000 0.01910
O24 -0.23390 0.09620 -0.02273 1.00000 0.01850
O25 -0.23440 0.58790 -0.02360 1.00000 0.01490
O26 -0.40780 0.19620 0.22924 1.00000 0.03600
O27 0.28670 0.37090 0.04073 1.00000 0.02010
O28 -0.19520 0.20960 0.27935 1.00000 0.03080
O29 0.15130 0.60800 -0.01325 1.00000 0.03090
O30 0.10890 0.98430 0.22244 1.00000 0.02260
O31 -0.08220 0.62670 0.20039 1.00000 0.02170
O32 0.27490 0.63710 0.19382 1.00000 0.02520
O33 -0.06300 0.84810 0.03138 1.00000 0.01460
O34 -0.38790 0.82520 0.26630 1.00000 0.01970
F1 0.13210 0.10010 -0.19090 1.00000 0.02880
F2_2 0.13530 0.60070 -0.18266 1.00000 0.01400

loop_
_cod_changelog_entry_id
_cod_changelog_entry_author
_cod_changelog_entry_date
_cod_changelog_entry_text
1
;cod-tools version 3.10.1
Id: cif_fix_AMCSD_atom_labels 10224 2024-08-07 11:09:31Z saulius
;
2024-08-07T19:39:16+03:00
;Changed the following '_atom_site_label' values:
the first duplicated label 'F2'  converted to 'F2_1'
duplicated label 'F2' at index 85 converted to 'F2_2'
;

loop_
_cod_related_entry_id
_cod_related_entry_database
_cod_related_entry_code
1 AMCSD 0006066
